data_7201439
loop_
_publ_author_name
'Anthony, John E.'
'Subramanian, Sankar'
'Parkin, Sean R.'
'Park, Sung Kyu'
'Jackson, Thomas N.'

_publ_section_title
;
 Thin-film morphology and transistor performance of alkyl-substituted
 triethylsilylethynyl anthradithiophenes
;
_journal_issue 42
_journal_name_full 'Journal of Materials Chemistry'
_journal_page_first 7984
_journal_paper_doi 10.1039/b911560a
_journal_volume 19
_journal_year 2009
_chemical_formula_moiety 'C36 H42 S2 Si2'
_chemical_formula_sum 'C36 H42 S2 Si2'
_chemical_formula_weight 595.00
_chemical_name_systematic
;
?
;
_space_group_IT_number 2
_symmetry_cell_setting triclinic
_symmetry_space_group_name_Hall '-P 1'
_symmetry_space_group_name_H-M 'P -1'
_atom_sites_solution_hydrogens geom
_atom_sites_solution_primary direct
_atom_sites_solution_secondary difmap
_audit_creation_method SHELXL-97
_cell_angle_alpha 83.808(19)
_cell_angle_beta 89.24(3)
_cell_angle_gamma 81.277(14)
_cell_formula_units_Z 1
_cell_length_a 7.1419(17)
_cell_length_b 10.321(3)
_cell_length_c 11.240(3)
_cell_measurement_reflns_used 3688
_cell_measurement_temperature 90.0(2)
_cell_measurement_theta_max 27.48
_cell_measurement_theta_min 1.00
_cell_volume 814.2(4)
_computing_cell_refinement 'SCALEPACK (Otwinowski & Minor, 1997)'
_computing_data_collection 'COLLECT (Nonius, 1998)'
_computing_data_reduction 'DENZO-SMN (Otwinowski & Minor, 1997)'
_computing_molecular_graphics 'XP in SHELXTL (Sheldrick, 2008)'
_computing_publication_material
;
SHELX97-2 (Sheldrick, 2008) and local procedures
;
_computing_structure_refinement 'SHELXL-97 (Sheldrick, 2008)'
_computing_structure_solution 'SHELXS-97 (Sheldrick, 2008)'
_diffrn_ambient_temperature 90.0(2)
_diffrn_detector_area_resol_mean 18
_diffrn_measured_fraction_theta_full .993
_diffrn_measured_fraction_theta_max .993
_diffrn_measurement_device_type 'Nonius KappaCCD diffractometer'
_diffrn_measurement_method '\w scans at fixed \c = 55\%'
_diffrn_radiation_monochromator graphite
_diffrn_radiation_source 'fine-focus sealed tube'
_diffrn_radiation_type MoK\a
_diffrn_radiation_wavelength 0.71073
_diffrn_reflns_av_R_equivalents 0.0790
_diffrn_reflns_av_sigmaI/netI 0.0786
_diffrn_reflns_limit_h_max 9
_diffrn_reflns_limit_h_min -9
_diffrn_reflns_limit_k_max 13
_diffrn_reflns_limit_k_min -13
_diffrn_reflns_limit_l_max 14
_diffrn_reflns_limit_l_min -14
_diffrn_reflns_number 18425
_diffrn_reflns_theta_full 27.47
_diffrn_reflns_theta_max 27.47
_diffrn_reflns_theta_min 1.82
_diffrn_standards_number 0
_exptl_absorpt_coefficient_mu 0.261
_exptl_absorpt_correction_T_max 0.987
_exptl_absorpt_correction_T_min 0.881
_exptl_absorpt_correction_type multi-scan
_exptl_absorpt_process_details 'Scalepack (Otwinowski & Minor, 1997)'
_exptl_crystal_colour red
_exptl_crystal_density_diffrn 1.214
_exptl_crystal_density_method 'not measured'
_exptl_crystal_description needle
_exptl_crystal_F_000 318
_exptl_crystal_size_max 0.50
_exptl_crystal_size_mid 0.10
_exptl_crystal_size_min 0.05
_refine_diff_density_max .342
_refine_diff_density_min -.296
_refine_diff_density_rms .062
_refine_ls_extinction_method none
_refine_ls_goodness_of_fit_ref 1.030
_refine_ls_hydrogen_treatment constr
_refine_ls_matrix_type full
_refine_ls_number_parameters 194
_refine_ls_number_reflns 3710
_refine_ls_number_restraints 93
_refine_ls_restrained_S_all 1.029
_refine_ls_R_factor_all 0.0955
_refine_ls_R_factor_gt 0.0508
_refine_ls_shift/su_max 0.002
_refine_ls_shift/su_mean 0.000
_refine_ls_structure_factor_coef Fsqd
_refine_ls_weighting_details 'calc w=1/[\s^2^(Fo^2^)+(0.0719P)^2^] where P=(Fo^2^+2Fc^2^)/3'
_refine_ls_weighting_scheme calc
_refine_ls_wR_factor_gt 0.1238
_refine_ls_wR_factor_ref 0.1426
_reflns_number_gt 2336
_reflns_number_total 3710
_reflns_threshold_expression >2\s(I)
_cod_data_source_file b911560a.txt
_cod_data_source_block k05142
_cod_database_code 7201439

loop_
_symmetry_equiv_pos_as_xyz
'x, y, z'
'-x, -y, -z'

loop_
_atom_site_label
_atom_site_type_symbol
_atom_site_fract_x
_atom_site_fract_y
_atom_site_fract_z
_atom_site_U_iso_or_equiv
_atom_site_adp_type
_atom_site_occupancy
_atom_site_symmetry_multiplicity
_atom_site_calc_flag
_atom_site_refinement_flags
_atom_site_disorder_assembly
_atom_site_disorder_group
Si1 Si -0.27205(9) 0.29014(6) 0.40806(5) 0.0248(2) Uani 1 1 d . . .
C1 C -0.0517(3) 0.0673(2) 0.10142(17) 0.0228(5) Uani 1 1 d . . .
C2 C 0.1076(3) 0.0967(2) 0.03358(18) 0.0234(5) Uani 1 1 d . B .
C3 C 0.2166(3) 0.1920(2) 0.06458(19) 0.0246(5) Uani 1 1 d . . .
H3 H 0.1822 0.2383 0.1321 0.030 Uiso 1 1 calc R A 1
C4 C 0.3707(3) 0.2179(2) -0.00199(19) 0.0265(5) Uani 0.553(2) 1 d PDU B 1
C5 C 0.5092(17) 0.3091(11) 0.0071(10) 0.0278(6) Uani 0.553(2) 1 d PDU B 1
H5 H 0.5010 0.3645 0.0697 0.033 Uiso 0.553(2) 1 calc PR B 1
C6 C 0.6444(19) 0.3118(15) -0.0736(11) 0.0249(14) Uani 0.553(2) 1 d PDU B 1
S7 S 0.6255(2) 0.20090(15) -0.18168(11) 0.0271(4) Uani 0.553(2) 1 d PDU B 1
C8 C 0.4230(3) 0.1487(2) -0.10510(18) 0.0247(5) Uani 0.553(2) 1 d PDU B 1
C19 C 0.8024(7) 0.3927(5) -0.0891(5) 0.0440(10) Uiso 0.553(2) 1 d PDU B 1
H19A H 0.8043 0.4443 -0.0210 0.066 Uiso 0.553(2) 1 calc PR B 1
H19B H 0.7827 0.4523 -0.1633 0.066 Uiso 0.553(2) 1 calc PR B 1
H19C H 0.9234 0.3341 -0.0931 0.066 Uiso 0.553(2) 1 calc PR B 1
C4' C 0.3707(3) 0.2179(2) -0.00199(19) 0.0265(5) Uani 0.447(2) 1 d PDU B 2
S5' S 0.5080(5) 0.3300(3) 0.0264(3) 0.0278(6) Uani 0.447(2) 1 d PDU B 2
C6' C 0.646(2) 0.2875(19) -0.1003(15) 0.0249(14) Uani 0.447(2) 1 d PDU B 2
C7' C 0.5852(12) 0.1923(9) -0.1513(7) 0.0271(4) Uani 0.447(2) 1 d PDU B 2
H7' H 0.6500 0.1554 -0.2169 0.033 Uiso 0.447(2) 1 calc PR B 2
C8' C 0.4230(3) 0.1487(2) -0.10510(18) 0.0247(5) Uani 0.447(2) 1 d PDU B 2
C19' C 0.8093(9) 0.3580(7) -0.1262(6) 0.0440(10) Uiso 0.447(2) 1 d PDU B 2
H19D H 0.8911 0.3144 -0.1854 0.066 Uiso 0.447(2) 1 calc PR B 2
H19E H 0.8813 0.3572 -0.0525 0.066 Uiso 0.447(2) 1 calc PR B 2
H19F H 0.7637 0.4494 -0.1582 0.066 Uiso 0.447(2) 1 calc PR B 2
C9 C 0.3210(3) 0.0569(2) -0.13709(18) 0.0241(5) Uani 1 1 d . . .
H9 H 0.3579 0.0119 -0.2050 0.029 Uiso 1 1 calc R B 1
C10 C 0.1604(3) 0.0277(2) -0.07037(18) 0.0236(5) Uani 1 1 d . . .
C11 C -0.1074(3) 0.1372(2) 0.20405(18) 0.0227(5) Uani 1 1 d . . .
C12 C -0.1594(3) 0.1957(2) 0.28925(19) 0.0254(5) Uani 1 1 d . . .
C13 C -0.4759(3) 0.2061(3) 0.4639(2) 0.0359(6) Uani 1 1 d . . .
H13A H -0.4272 0.1144 0.4965 0.043 Uiso 1 1 calc R . .
H13B H -0.5386 0.2522 0.5300 0.043 Uiso 1 1 calc R . .
C14 C -0.6218(3) 0.2040(3) 0.3663(2) 0.0452(7) Uani 1 1 d . . .
H14A H -0.6908 0.2932 0.3462 0.068 Uiso 1 1 calc R . .
H14B H -0.7112 0.1445 0.3951 0.068 Uiso 1 1 calc R . .
H14C H -0.5571 0.1731 0.2949 0.068 Uiso 1 1 calc R . .
C15 C -0.0994(3) 0.2943(2) 0.53031(19) 0.0295(5) Uani 1 1 d . . .
H15A H 0.0037 0.3411 0.4966 0.035 Uiso 1 1 calc R . .
H15B H -0.1646 0.3467 0.5916 0.035 Uiso 1 1 calc R . .
C16 C -0.0103(3) 0.1598(2) 0.5923(2) 0.0357(6) Uani 1 1 d . . .
H16A H -0.1105 0.1119 0.6262 0.054 Uiso 1 1 calc R . .
H16B H 0.0742 0.1728 0.6566 0.054 Uiso 1 1 calc R . .
H16C H 0.0623 0.1088 0.5339 0.054 Uiso 1 1 calc R . .
C17 C -0.3554(3) 0.4611(2) 0.3370(2) 0.0321(6) Uani 1 1 d . . .
H17A H -0.4605 0.4585 0.2812 0.039 Uiso 1 1 calc R . .
H17B H -0.4058 0.5168 0.4000 0.039 Uiso 1 1 calc R . .
C18 C -0.1993(4) 0.5249(2) 0.2681(2) 0.0389(6) Uani 1 1 d . . .
H18A H -0.0979 0.5326 0.3236 0.058 Uiso 1 1 calc R . .
H18B H -0.2528 0.6128 0.2309 0.058 Uiso 1 1 calc R . .
H18C H -0.1478 0.4700 0.2059 0.058 Uiso 1 1 calc R . .

loop_
_atom_site_aniso_label
_atom_site_aniso_U_11
_atom_site_aniso_U_22
_atom_site_aniso_U_33
_atom_site_aniso_U_23
_atom_site_aniso_U_13
_atom_site_aniso_U_12
Si1 0.0302(4) 0.0239(4) 0.0203(3) -0.0087(3) 0.0011(3) 0.0000(3)
C1 0.0324(13) 0.0179(11) 0.0156(11) -0.0044(8) -0.0007(9) 0.0061(9)
C2 0.0324(13) 0.0174(11) 0.0177(11) -0.0035(9) -0.0032(9) 0.0060(9)
C3 0.0337(13) 0.0185(11) 0.0204(11) -0.0054(9) -0.0043(10) 0.0031(10)
C4 0.0336(13) 0.0203(11) 0.0229(12) -0.0018(9) -0.0043(10) 0.0040(10)
C5 0.0347(7) 0.0230(12) 0.0265(12) -0.0055(7) -0.0024(7) -0.0045(7)
C6 0.0293(14) 0.027(5) 0.018(5) -0.003(2) -0.001(3) -0.003(3)
S7 0.0283(8) 0.0282(6) 0.0224(8) -0.0009(6) 0.0067(5) 0.0018(5)
C8 0.0295(13) 0.0222(12) 0.0195(11) -0.0003(9) -0.0010(9) 0.0039(10)
C4' 0.0336(13) 0.0203(11) 0.0229(12) -0.0018(9) -0.0043(10) 0.0040(10)
S5' 0.0347(7) 0.0230(12) 0.0265(12) -0.0055(7) -0.0024(7) -0.0045(7)
C6' 0.0293(14) 0.027(5) 0.018(5) -0.003(2) -0.001(3) -0.003(3)
C7' 0.0283(8) 0.0282(6) 0.0224(8) -0.0009(6) 0.0067(5) 0.0018(5)
C8' 0.0295(13) 0.0222(12) 0.0195(11) -0.0003(9) -0.0010(9) 0.0039(10)
C9 0.0309(13) 0.0202(11) 0.0184(11) -0.0044(9) -0.0003(10) 0.0067(10)
C10 0.0350(13) 0.0163(11) 0.0173(11) -0.0044(8) -0.0032(10) 0.0055(9)
C11 0.0293(12) 0.0180(11) 0.0205(11) -0.0041(9) -0.0016(9) -0.0013(9)
C12 0.0310(13) 0.0222(12) 0.0224(12) -0.0031(9) -0.0020(10) -0.0018(10)
C13 0.0408(15) 0.0415(15) 0.0265(13) -0.0096(11) 0.0083(11) -0.0065(12)
C14 0.0351(15) 0.0610(19) 0.0444(16) -0.0178(14) 0.0080(13) -0.0154(14)
C15 0.0358(14) 0.0316(13) 0.0212(12) -0.0073(10) -0.0014(10) -0.0020(11)
C16 0.0413(15) 0.0367(14) 0.0262(13) -0.0012(11) -0.0022(11) 0.0022(12)
C17 0.0384(14) 0.0295(13) 0.0272(12) -0.0071(10) 0.0003(11) 0.0018(11)
C18 0.0489(16) 0.0259(13) 0.0410(15) 0.0011(11) -0.0097(13) -0.0056(12)

loop_
_atom_type_symbol
_atom_type_description
_atom_type_scat_dispersion_real
_atom_type_scat_dispersion_imag
_atom_type_scat_source
C C .0033 .0016 'International Tables Vol C Tables 4.2.6.8 and 6.1.1.4'
H H .0000 .0000 'International Tables Vol C Tables 4.2.6.8 and 6.1.1.4'
S S .1246 .1234 'International Tables Vol C Tables 4.2.6.8 and 6.1.1.4'
Si Si .0817 .0704 'International Tables Vol C Tables 4.2.6.8 and 6.1.1.4'

loop_
_geom_angle_atom_site_label_1
_geom_angle_atom_site_label_2
_geom_angle_atom_site_label_3
_geom_angle
_geom_angle_site_symmetry_1
_geom_angle_site_symmetry_3
_geom_angle_publ_flag
C12 Si1 C15 110.77(10) . . ?
C12 Si1 C17 106.81(10) . . ?
C15 Si1 C17 110.04(11) . . ?
C12 Si1 C13 106.23(11) . . ?
C15 Si1 C13 111.52(11) . . ?
C17 Si1 C13 111.30(11) . . ?
C10 C1 C2 121.61(18) 2 . ?
C10 C1 C11 118.87(19) 2 . ?
C2 C1 C11 119.5(2) . . ?
C1 C2 C3 121.65(19) . . ?
C1 C2 C10 119.1(2) . . ?
C3 C2 C10 119.2(2) . . ?
C4 C3 C2 120.5(2) . . ?
C4 C3 H3 119.8 . . ?
C2 C3 H3 119.8 . . ?
C3 C4 C8 120.1(2) . . ?
C3 C4 C5 133.1(4) . . ?
C8 C4 C5 106.8(4) . . ?
C6 C5 C4 118.5(7) . . ?
C6 C5 H5 120.7 . . ?
C4 C5 H5 120.7 . . ?
C5 C6 C19 131.2(6) . . ?
C5 C6 S7 111.7(5) . . ?
C19 C6 S7 117.1(5) . . ?
C6 S7 C8 90.3(3) . . ?
C9 C8 C4 120.8(2) . . ?
C9 C8 S7 126.54(17) . . ?
C4 C8 S7 112.69(17) . . ?
C7' C6' C19' 131.9(9) . . ?
C7' C6' S5' 111.9(6) . . ?
C19' C6' S5' 116.1(6) . . ?
C6' C7' H7' 121.4 . . ?
C6' C19' H19D 109.5 . . ?
C6' C19' H19E 109.5 . . ?
H19D C19' H19E 109.5 . . ?
C6' C19' H19F 109.5 . . ?
H19D C19' H19F 109.5 . . ?
H19E C19' H19F 109.5 . . ?
C8 C9 C10 120.75(19) . . ?
C8 C9 H9 119.6 . . ?
C10 C9 H9 119.6 . . ?
C1 C10 C9 122.02(19) 2 . ?
C1 C10 C2 119.3(2) 2 . ?
C9 C10 C2 118.7(2) . . ?
C12 C11 C1 178.1(2) . . ?
C11 C12 Si1 171.7(2) . . ?
C14 C13 Si1 112.65(16) . . ?
C14 C13 H13A 109.1 . . ?
Si1 C13 H13A 109.1 . . ?
C14 C13 H13B 109.1 . . ?
Si1 C13 H13B 109.1 . . ?
H13A C13 H13B 107.8 . . ?
C13 C14 H14A 109.5 . . ?
C13 C14 H14B 109.5 . . ?
H14A C14 H14B 109.5 . . ?
C13 C14 H14C 109.5 . . ?
H14A C14 H14C 109.5 . . ?
H14B C14 H14C 109.5 . . ?
C16 C15 Si1 115.83(16) . . ?
C16 C15 H15A 108.3 . . ?
Si1 C15 H15A 108.3 . . ?
C16 C15 H15B 108.3 . . ?
Si1 C15 H15B 108.3 . . ?
H15A C15 H15B 107.4 . . ?
C15 C16 H16A 109.5 . . ?
C15 C16 H16B 109.5 . . ?
H16A C16 H16B 109.5 . . ?
C15 C16 H16C 109.5 . . ?
H16A C16 H16C 109.5 . . ?
H16B C16 H16C 109.5 . . ?
C18 C17 Si1 113.51(16) . . ?
C18 C17 H17A 108.9 . . ?
Si1 C17 H17A 108.9 . . ?
C18 C17 H17B 108.9 . . ?
Si1 C17 H17B 108.9 . . ?
H17A C17 H17B 107.7 . . ?
C17 C18 H18A 109.5 . . ?
C17 C18 H18B 109.5 . . ?
H18A C18 H18B 109.5 . . ?
C17 C18 H18C 109.5 . . ?
H18A C18 H18C 109.5 . . ?
H18B C18 H18C 109.5 . . ?

loop_
_geom_bond_atom_site_label_1
_geom_bond_atom_site_label_2
_geom_bond_distance
_geom_bond_site_symmetry_2
_geom_bond_publ_flag
Si1 C12 1.843(2) . ?
Si1 C15 1.866(2) . ?
Si1 C17 1.869(2) . ?
Si1 C13 1.872(2) . ?
C1 C10 1.413(3) 2 ?
C1 C2 1.414(3) . ?
C1 C11 1.446(3) . ?
C2 C3 1.418(3) . ?
C2 C10 1.449(3) . ?
C3 C4 1.366(3) . ?
C3 H3 0.9500 . ?
C4 C8 1.442(3) . ?
C4 C5 1.477(10) . ?
C5 C6 1.317(12) . ?
C5 H5 0.9500 . ?
C6 C19 1.500(7) . ?
C6 S7 1.776(7) . ?
S7 C8 1.796(2) . ?
C8 C9 1.359(3) . ?
C19 H19A 0.9800 . ?
C19 H19B 0.9800 . ?
C19 H19C 0.9800 . ?
S5' C6' 1.778(10) . ?
C6' C7' 1.320(12) . ?
C6' C19' 1.474(9) . ?
C7' H7' 0.9500 . ?
C19' H19D 0.9800 . ?
C19' H19E 0.9800 . ?
C19' H19F 0.9800 . ?
C9 C10 1.415(3) . ?
C9 H9 0.9500 . ?
C10 C1 1.413(3) 2 ?
C11 C12 1.211(3) . ?
C13 C14 1.528(3) . ?
C13 H13A 0.9900 . ?
C13 H13B 0.9900 . ?
C14 H14A 0.9800 . ?
C14 H14B 0.9800 . ?
C14 H14C 0.9800 . ?
C15 C16 1.534(3) . ?
C15 H15A 0.9900 . ?
C15 H15B 0.9900 . ?
C16 H16A 0.9800 . ?
C16 H16B 0.9800 . ?
C16 H16C 0.9800 . ?
C17 C18 1.538(3) . ?
C17 H17A 0.9900 . ?
C17 H17B 0.9900 . ?
C18 H18A 0.9800 . ?
C18 H18B 0.9800 . ?
C18 H18C 0.9800 . ?

loop_
_geom_torsion_atom_site_label_1
_geom_torsion_atom_site_label_2
_geom_torsion_atom_site_label_3
_geom_torsion_atom_site_label_4
_geom_torsion
_geom_torsion_site_symmetry_1
_geom_torsion_site_symmetry_2
_geom_torsion_site_symmetry_3
_geom_torsion_site_symmetry_4
_geom_torsion_publ_flag
C10 C1 C2 C3 179.91(19) 2 . . . ?
C11 C1 C2 C3 0.9(3) . . . . ?
C10 C1 C2 C10 0.0(3) 2 . . . ?
C11 C1 C2 C10 -178.94(18) . . . . ?
C1 C2 C3 C4 179.53(19) . . . . ?
C10 C2 C3 C4 -0.6(3) . . . . ?
C2 C3 C4 C8 0.4(3) . . . . ?
C2 C3 C4 C5 -180.0(7) . . . . ?
C3 C4 C5 C6 -179.4(11) . . . . ?
C8 C4 C5 C6 0.2(14) . . . . ?
C4 C5 C6 C19 179.5(14) . . . . ?
C4 C5 C6 S7 0.9(18) . . . . ?
C5 C6 S7 C8 -1.4(13) . . . . ?
C19 C6 S7 C8 179.9(12) . . . . ?
C3 C4 C8 C9 -0.3(3) . . . . ?
C5 C4 C8 C9 180.0(6) . . . . ?
C3 C4 C8 S7 178.43(17) . . . . ?
C5 C4 C8 S7 -1.3(6) . . . . ?
C6 S7 C8 C9 -179.8(7) . . . . ?
C6 S7 C8 C4 1.6(7) . . . . ?
C4 C8 C9 C10 0.4(3) . . . . ?
S7 C8 C9 C10 -178.14(16) . . . . ?
C8 C9 C10 C1 -179.96(19) . . . 2 ?
C8 C9 C10 C2 -0.6(3) . . . . ?
C1 C2 C10 C1 0.0(3) . . . 2 ?
C3 C2 C10 C1 -179.92(18) . . . 2 ?
C1 C2 C10 C9 -179.45(17) . . . . ?
C3 C2 C10 C9 0.7(3) . . . . ?
C12 Si1 C13 C14 -60.5(2) . . . . ?
C15 Si1 C13 C14 178.70(18) . . . . ?
C17 Si1 C13 C14 55.4(2) . . . . ?
C12 Si1 C15 C16 -58.84(19) . . . . ?
C17 Si1 C15 C16 -176.72(16) . . . . ?
C13 Si1 C15 C16 59.3(2) . . . . ?
C12 Si1 C17 C18 -53.23(19) . . . . ?
C15 Si1 C17 C18 67.08(19) . . . . ?
C13 Si1 C17 C18 -168.77(16) . . . . ?
